data_7216272
loop_
_publ_author_name
'Takamizawa, Satoshi'
'Nakata, Ei-ichi'
'Saito, Teruo'
'Kojima, Kenichi'

_publ_section_title
;
 Structural determination of physisorbed sites for CO2 and Ar gases inside
 an organometallic framework
;
_journal_issue 72
_journal_name_full CrystEngComm
_journal_page_first 411
_journal_paper_doi 10.1039/b312553j
_journal_volume 5
_journal_year 2003
_chemical_formula_sum 'C32.77 H24 N2 O9.54 Rh2'
_chemical_formula_weight 804.08
_chemical_name_common 'Rhodium(II) benzoate pyrazine'
_chemical_name_systematic
;
?
;
_space_group_IT_number 2
_symmetry_cell_setting triclinic
_symmetry_space_group_name_Hall '-P 1'
_symmetry_space_group_name_H-M 'P -1'
_atom_sites_solution_hydrogens geom
_atom_sites_solution_primary direct
_atom_sites_solution_secondary difmap
_audit_creation_method SHELXL-97
_cell_angle_alpha 71.270(5)
_cell_angle_beta 66.062(4)
_cell_angle_gamma 63.155(4)
_cell_formula_units_Z 1
_cell_length_a 9.572(2)
_cell_length_b 10.424(2)
_cell_length_c 10.977(2)
_cell_measurement_temperature 298
_cell_volume 880.3(3)
_computing_cell_refinement 'Bruker SMART'
_computing_data_collection 'Bruker SMART'
_computing_data_reduction 'Bruker SAINT'
_computing_molecular_graphics 'Bruker SHELXTL'
_computing_publication_material 'Bruker SHELXTL'
_computing_structure_refinement 'SHELXL-97 (Sheldrick, 1997)'
_computing_structure_solution 'SHELXS-97 (Sheldrick, 1990)'
_diffrn_ambient_temperature 298
_diffrn_detector_area_resol_mean 8.366
_diffrn_measured_fraction_theta_full 0.993
_diffrn_measured_fraction_theta_max 0.993
_diffrn_measurement_device_type 'CCD area detector'
_diffrn_measurement_method 'phi and omega scans'
_diffrn_radiation_monochromator graphite
_diffrn_radiation_source 'fine-focus sealed tube'
_diffrn_radiation_type MoK\a
_diffrn_radiation_wavelength 0.71073
_diffrn_reflns_av_R_equivalents 0.0463
_diffrn_reflns_av_sigmaI/netI 0.0977
_diffrn_reflns_limit_h_max 9
_diffrn_reflns_limit_h_min -9
_diffrn_reflns_limit_k_max 10
_diffrn_reflns_limit_k_min -9
_diffrn_reflns_limit_l_max 10
_diffrn_reflns_limit_l_min -10
_diffrn_reflns_number 3305
_diffrn_reflns_theta_full 20.81
_diffrn_reflns_theta_max 20.81
_diffrn_reflns_theta_min 2.51
_exptl_absorpt_coefficient_mu 0.991
_exptl_absorpt_correction_T_max 0.9614
_exptl_absorpt_correction_T_min 0.7689
_exptl_absorpt_correction_type empirical
_exptl_absorpt_process_details
;
SADABS; Sheldrick, 1996
;
_exptl_crystal_colour red
_exptl_crystal_density_diffrn 1.517
_exptl_crystal_density_meas 0
_exptl_crystal_density_method 'not measured'
_exptl_crystal_description plate
_exptl_crystal_F_000 401
_exptl_crystal_size_max 0.28
_exptl_crystal_size_mid 0.20
_exptl_crystal_size_min 0.04
_refine_diff_density_max 1.353
_refine_diff_density_min -0.587
_refine_diff_density_rms 0.174
_refine_ls_extinction_method none
_refine_ls_goodness_of_fit_ref 1.140
_refine_ls_hydrogen_treatment mixed
_refine_ls_matrix_type full
_refine_ls_number_parameters 215
_refine_ls_number_reflns 1830
_refine_ls_number_restraints 330
_refine_ls_restrained_S_all 1.073
_refine_ls_R_factor_all 0.1047
_refine_ls_R_factor_gt 0.0694
_refine_ls_shift/su_max 0.000
_refine_ls_shift/su_mean 0.000
_refine_ls_structure_factor_coef Fsqd
_refine_ls_weighting_details 'calc w=1/[\s^2^(Fo^2^)+(0.1100P)^2^+4.4565P] where P=(Fo^2^+2Fc^2^)/3'
_refine_ls_weighting_scheme calc
_refine_ls_wR_factor_gt 0.2009
_refine_ls_wR_factor_ref 0.2197
_reflns_number_gt 1208
_reflns_number_total 1830
_reflns_threshold_expression >2sigma(I)
_cod_data_source_file b312553j.txt
_cod_data_source_block 306131
_cod_depositor_comments
;
The following automatic conversions were performed:

'_symmetry_cell_setting' value 'Triclinic' changed to 'triclinic'
according to
/usr/data/users/saulius/automatic-downloads/retrospective/RSC/lib/dictionaries/cif_core.dic
dictionary named 'cif_core.dic' version 2.4.2 from 2011-04-26.

Automatic conversion script
Id: cif_fix_values 2281 2013-09-26 08:29:07Z andrius 
;
_cod_original_sg_symbol_H-M P-1
_cod_database_code 7216272

loop_
_symmetry_equiv_pos_as_xyz
'x, y, z'
'-x, -y, -z'

loop_
_atom_site_label
_atom_site_type_symbol
_atom_site_fract_x
_atom_site_fract_y
_atom_site_fract_z
_atom_site_U_iso_or_equiv
_atom_site_adp_type
_atom_site_occupancy
_atom_site_symmetry_multiplicity
_atom_site_calc_flag
_atom_site_refinement_flags
C1 C 0.539(2) 0.1368(19) 0.2502(19) 0.050(2) Uani 1 1 d U
C2 C 0.5634(18) 0.2106(17) 0.1091(15) 0.061(3) Uani 1 1 d DU
C3 C 0.4750(17) 0.2085(16) 0.0361(15) 0.069(3) Uani 1 1 d DU
H3 H 0.4004 0.1616 0.0771 0.082 Uiso 1 1 calc R
C4 C 0.4989(19) 0.2770(18) -0.0991(16) 0.075(3) Uani 1 1 d DU
H4 H 0.4397 0.2760 -0.1480 0.090 Uiso 1 1 calc R
C5 C 0.611(2) 0.347(2) -0.1607(16) 0.079(3) Uani 1 1 d DU
H5 H 0.6283 0.3908 -0.2511 0.095 Uiso 1 1 calc R
C6 C 0.697(2) 0.351(2) -0.0873(16) 0.075(3) Uani 1 1 d DU
H6 H 0.7686 0.4013 -0.1271 0.090 Uiso 1 1 calc R
C7 C 0.6771(19) 0.2785(18) 0.0470(15) 0.069(3) Uani 1 1 d DU
H7 H 0.7397 0.2760 0.0947 0.082 Uiso 1 1 calc R
C8 C 0.3318(18) 0.2520(17) 0.5759(17) 0.042(3) Uani 1 1 d U
C9 C 0.2319(14) 0.4027(14) 0.6154(15) 0.045(2) Uani 1 1 d DU
C10 C 0.0638(14) 0.4625(14) 0.6408(14) 0.051(3) Uani 1 1 d DU
H10 H 0.0108 0.4111 0.6327 0.062 Uiso 1 1 calc R
C11 C -0.0258(15) 0.5980(14) 0.6779(16) 0.058(3) Uani 1 1 d DU
H11 H -0.1391 0.6390 0.6938 0.069 Uiso 1 1 calc R
C12 C 0.0529(15) 0.6729(15) 0.6916(18) 0.059(3) Uani 1 1 d DU
H12 H -0.0077 0.7632 0.7197 0.070 Uiso 1 1 calc R
C13 C 0.2204(15) 0.6143(15) 0.6637(18) 0.054(3) Uani 1 1 d DU
H13 H 0.2738 0.6668 0.6694 0.065 Uiso 1 1 calc R
C14 C 0.3101(15) 0.4787(14) 0.6276(17) 0.049(3) Uani 1 1 d DU
H14 H 0.4234 0.4382 0.6114 0.059 Uiso 1 1 calc R
C15 C 0.0025(17) 0.0542(16) 0.5923(16) 0.036(3) Uani 1 1 d U
H15 H 0.0005 0.0947 0.6573 0.044 Uiso 1 1 calc R
C16 C 0.1428(18) -0.0619(17) 0.4119(17) 0.037(3) Uani 1 1 d U
H16 H 0.2410 -0.1045 0.3477 0.044 Uiso 1 1 calc R
C1S C 0.0000 0.5000 0.0000 0.22(2) Uani 0.77(5) 2 d SPU
N1 N 0.1449(14) -0.0099(14) 0.5052(14) 0.035(3) Uani 1 1 d U
O1 O 0.4173(12) 0.0972(12) 0.3061(11) 0.047(2) Uani 1 1 d U
O2 O 0.6469(12) 0.1115(11) 0.3033(11) 0.044(2) Uani 1 1 d U
O3 O 0.2545(12) 0.1885(11) 0.5631(11) 0.041(2) Uani 1 1 d U
O4 O 0.5145(11) -0.2006(11) 0.4396(11) 0.039(3) Uani 1 1 d U
O1S O -0.003(5) 0.589(4) 0.012(4) 0.22(2) Uani 0.77(5) 1 d PU
Rh1 Rh 0.37726(15) -0.00617(15) 0.50248(16) 0.0349(6) Uani 1 1 d U

loop_
_atom_site_aniso_label
_atom_site_aniso_U_11
_atom_site_aniso_U_22
_atom_site_aniso_U_33
_atom_site_aniso_U_23
_atom_site_aniso_U_13
_atom_site_aniso_U_12
C1 0.048(3) 0.053(3) 0.054(3) -0.007(3) -0.019(3) -0.021(3)
C2 0.060(3) 0.063(3) 0.062(3) -0.009(3) -0.021(3) -0.024(3)
C3 0.068(4) 0.070(4) 0.067(4) -0.008(3) -0.022(3) -0.026(3)
C4 0.075(4) 0.076(4) 0.072(4) -0.009(3) -0.024(3) -0.027(3)
C5 0.078(4) 0.078(4) 0.074(4) -0.008(3) -0.022(3) -0.027(3)
C6 0.075(4) 0.074(4) 0.072(4) -0.009(3) -0.022(3) -0.028(3)
C7 0.068(4) 0.068(4) 0.067(4) -0.009(3) -0.021(3) -0.025(3)
C8 0.040(3) 0.043(4) 0.046(4) -0.007(3) -0.016(3) -0.016(3)
C9 0.046(3) 0.046(3) 0.048(3) -0.009(3) -0.016(3) -0.018(3)
C10 0.051(3) 0.050(4) 0.052(4) -0.008(3) -0.016(3) -0.017(3)
C11 0.056(4) 0.054(4) 0.055(4) -0.007(3) -0.017(3) -0.017(3)
C12 0.060(4) 0.054(4) 0.056(4) -0.008(3) -0.016(3) -0.018(3)
C13 0.057(4) 0.051(4) 0.055(4) -0.009(3) -0.016(3) -0.020(3)
C14 0.051(3) 0.048(4) 0.051(4) -0.009(3) -0.017(3) -0.019(3)
C15 0.036(4) 0.037(4) 0.039(4) -0.007(3) -0.013(3) -0.015(3)
C16 0.034(4) 0.037(4) 0.039(4) -0.009(3) -0.010(3) -0.013(3)
C1S 0.22(2) 0.22(2) 0.22(2) -0.037(6) -0.068(8) -0.082(9)
N1 0.033(4) 0.037(4) 0.037(4) -0.007(3) -0.012(3) -0.015(3)
O1 0.043(3) 0.052(4) 0.051(4) -0.004(3) -0.020(3) -0.019(3)
O2 0.043(3) 0.048(4) 0.050(4) -0.006(3) -0.017(3) -0.022(3)
O3 0.038(3) 0.042(4) 0.048(4) -0.008(3) -0.016(3) -0.015(3)
O4 0.030(4) 0.040(4) 0.049(5) -0.009(4) -0.015(3) -0.013(3)
O1S 0.22(2) 0.22(2) 0.22(2) -0.037(6) -0.068(8) -0.083(9)
Rh1 0.0217(7) 0.0346(8) 0.0549(10) -0.0060(6) -0.0200(6) -0.0097(5)

loop_
_atom_type_symbol
_atom_type_description
_atom_type_scat_dispersion_real
_atom_type_scat_dispersion_imag
_atom_type_scat_source
C C 0.0033 0.0016 'International Tables Vol C Tables 4.2.6.8 and 6.1.1.4'
H H 0.0000 0.0000 'International Tables Vol C Tables 4.2.6.8 and 6.1.1.4'
N N 0.0061 0.0033 'International Tables Vol C Tables 4.2.6.8 and 6.1.1.4'
O O 0.0106 0.0060 'International Tables Vol C Tables 4.2.6.8 and 6.1.1.4'
Rh Rh -1.1178 0.9187 'International Tables Vol C Tables 4.2.6.8 and 6.1.1.4'

loop_
_geom_angle_atom_site_label_1
_geom_angle_atom_site_label_2
_geom_angle_atom_site_label_3
_geom_angle
_geom_angle_site_symmetry_1
_geom_angle_site_symmetry_3
O1 C1 O2 125.7(17) . .
O1 C1 C2 116.9(15) . .
O2 C1 C2 117.3(14) . .
C7 C2 C3 120.1(9) . .
C7 C2 C1 120.5(12) . .
C3 C2 C1 119.3(12) . .
C2 C3 C4 119.7(9) . .
C5 C4 C3 120.2(9) . .
C6 C5 C4 120.0(9) . .
C5 C6 C7 119.8(9) . .
C2 C7 C6 120.1(9) . .
O3 C8 O4 125.9(14) . 2_656
O3 C8 C9 117.0(13) . .
O4 C8 C9 117.1(12) 2_656 .
C14 C9 C10 119.9(8) . .
C14 C9 C8 119.6(10) . .
C10 C9 C8 120.5(10) . .
C11 C10 C9 120.1(9) . .
C10 C11 C12 119.7(9) . .
C13 C12 C11 119.9(9) . .
C12 C13 C14 120.5(9) . .
C13 C14 C9 119.8(9) . .
N1 C15 C16 121.0(14) . 2_556
N1 C16 C15 121.0(14) . 2_556
O1S C1S O1S 180(5) 2_565 .
C16 N1 C15 117.9(13) . .
C16 N1 Rh1 121.1(10) . .
C15 N1 Rh1 120.7(11) . .
C1 O1 Rh1 118.7(11) . .
C1 O2 Rh1 119.2(11) . 2_656
C8 O3 Rh1 119.8(10) . .
C8 O4 Rh1 117.8(9) 2_656 .
O3 Rh1 O4 176.3(4) . .
O3 Rh1 O2 91.3(4) . 2_656
O4 Rh1 O2 89.1(4) . 2_656
O3 Rh1 O1 89.5(4) . .
O4 Rh1 O1 90.0(4) . .
O2 Rh1 O1 176.1(4) 2_656 .
O3 Rh1 N1 90.8(4) . .
O4 Rh1 N1 92.8(4) . .
O2 Rh1 N1 93.0(5) 2_656 .
O1 Rh1 N1 90.8(5) . .
O3 Rh1 Rh1 87.6(3) . 2_656
O4 Rh1 Rh1 88.7(3) . 2_656
O2 Rh1 Rh1 88.0(3) 2_656 2_656
O1 Rh1 Rh1 88.2(3) . 2_656
N1 Rh1 Rh1 178.2(4) . 2_656

loop_
_geom_bond_atom_site_label_1
_geom_bond_atom_site_label_2
_geom_bond_distance
_geom_bond_site_symmetry_2
C1 O1 1.264(18) .
C1 O2 1.271(18) .
C1 C2 1.47(2) .
C2 C7 1.391(13) .
C2 C3 1.391(13) .
C3 C4 1.399(13) .
C4 C5 1.394(13) .
C5 C6 1.388(13) .
C6 C7 1.402(13) .
C8 O3 1.262(17) .
C8 O4 1.274(16) 2_656
C8 C9 1.522(19) .
C9 C14 1.375(12) .
C9 C10 1.377(12) .
C10 C11 1.375(12) .
C11 C12 1.377(12) .
C12 C13 1.370(12) .
C13 C14 1.371(12) .
C15 N1 1.322(17) .
C15 C16 1.37(2) 2_556
C16 N1 1.314(18) .
C16 C15 1.37(2) 2_556
C1S O1S 0.96(4) 2_565
C1S O1S 0.96(4) .
N1 Rh1 2.230(12) .
O1 Rh1 2.041(11) .
O2 Rh1 2.033(11) 2_656
O3 Rh1 2.005(10) .
O4 C8 1.274(16) 2_656
O4 Rh1 2.017(10) .
Rh1 O2 2.033(11) 2_656
Rh1 Rh1 2.389(2) 2_656

loop_
_geom_torsion_atom_site_label_1
_geom_torsion_atom_site_label_2
_geom_torsion_atom_site_label_3
_geom_torsion_atom_site_label_4
_geom_torsion
_geom_torsion_site_symmetry_1
_geom_torsion_site_symmetry_4
O1 C1 C2 C7 169.4(15) . .
O2 C1 C2 C7 -14(2) . .
O1 C1 C2 C3 -13(2) . .
O2 C1 C2 C3 164.0(13) . .
C7 C2 C3 C4 -1.1(16) . .
C1 C2 C3 C4 -179.2(15) . .
C2 C3 C4 C5 0.2(16) . .
C3 C4 C5 C6 -1(3) . .
C4 C5 C6 C7 3(3) . .
C3 C2 C7 C6 3(2) . .
C1 C2 C7 C6 -179.0(17) . .
C5 C6 C7 C2 -4(3) . .
O3 C8 C9 C14 -178.4(15) . .
O4 C8 C9 C14 2(2) 2_656 .
O3 C8 C9 C10 3(2) . .
O4 C8 C9 C10 -176.7(13) 2_656 .
C14 C9 C10 C11 0.2(16) . .
C8 C9 C10 C11 179.2(15) . .
C9 C10 C11 C12 -0.9(16) . .
C10 C11 C12 C13 2(2) . .
C11 C12 C13 C14 -3(3) . .
C12 C13 C14 C9 2(3) . .
C10 C9 C14 C13 -1(2) . .
C8 C9 C14 C13 -179.7(15) . .
C15 C16 N1 C15 -2(3) 2_556 .
C15 C16 N1 Rh1 -175.1(11) 2_556 .
C16 C15 N1 C16 2(3) 2_556 .
C16 C15 N1 Rh1 175.1(11) 2_556 .
O2 C1 O1 Rh1 4(2) . .
C2 C1 O1 Rh1 180.0(11) . .
O1 C1 O2 Rh1 -3(2) . 2_656
C2 C1 O2 Rh1 -178.9(11) . 2_656
O4 C8 O3 Rh1 -4(2) 2_656 .
C9 C8 O3 Rh1 177.0(10) . .
C8 O3 Rh1 O4 -6(8) . .
C8 O3 Rh1 O2 89.3(13) . 2_656
C8 O3 Rh1 O1 -86.9(13) . .
C8 O3 Rh1 N1 -177.7(13) . .
C8 O3 Rh1 Rh1 1.4(12) . 2_656
C8 O4 Rh1 O3 9(8) 2_656 .
C8 O4 Rh1 O2 -85.7(12) 2_656 2_656
C8 O4 Rh1 O1 90.6(12) 2_656 .
C8 O4 Rh1 N1 -178.6(12) 2_656 .
C8 O4 Rh1 Rh1 2.4(11) 2_656 2_656
C1 O1 Rh1 O3 85.1(12) . .
C1 O1 Rh1 O4 -91.3(12) . .
C1 O1 Rh1 O2 -16(7) . 2_656
C1 O1 Rh1 N1 175.9(12) . .
C1 O1 Rh1 Rh1 -2.6(12) . 2_656
C16 N1 Rh1 O3 141.6(12) . .
C15 N1 Rh1 O3 -31.2(12) . .
C16 N1 Rh1 O4 -37.9(13) . .
C15 N1 Rh1 O4 149.4(12) . .
C16 N1 Rh1 O2 -127.1(12) . 2_656
C15 N1 Rh1 O2 60.2(12) . 2_656
C16 N1 Rh1 O1 52.1(13) . .
C15 N1 Rh1 O1 -120.6(12) . .
C16 N1 Rh1 Rh1 109(12) . 2_656
C15 N1 Rh1 Rh1 -64(13) . 2_656
